data_7117068
loop_
_publ_author_name
'Kazunori Miyamoto'
'Masaya Hirobe'
'Masanobu Uchiyama'
'Masahito Ochiai'

_publ_section_title
;
 Stereoselective synthesis and reaction of gold(I) (Z)-enethiolates
;
_journal_name_full Chem.Commun.
_journal_page_first 7962
_journal_paper_doi 10.1039/C5cc02000J
_journal_volume 51
_journal_year 2015
_chemical_compound_source no
_chemical_formula_moiety 'C32 H47 Au N2 S'
_chemical_formula_sum 'C32 H47 Au N2 S'
_chemical_formula_weight 688.76
_space_group_IT_number 2
_symmetry_cell_setting triclinic
_symmetry_Int_Tables_number 2
_symmetry_space_group_name_Hall '-P 1'
_symmetry_space_group_name_H-M 'P -1'
_atom_sites_solution_hydrogens geom
_atom_sites_solution_primary direct
_atom_sites_solution_secondary difmap
_audit_block_doi 10.5517/cc13gllr
_audit_update_record
;
2014-09-29 deposited with the CCDC.
2015-04-01 downloaded from the CCDC.
;
_cell_angle_alpha 74.9336(14)
_cell_angle_beta 82.8296(13)
_cell_angle_gamma 77.8418(13)
_cell_formula_units_Z 2
_cell_length_a 9.6005(4)
_cell_length_b 11.3245(5)
_cell_length_c 15.2126(7)
_cell_measurement_reflns_used 22972
_cell_measurement_temperature 93
_cell_measurement_theta_max 27.43
_cell_measurement_theta_min 3.14
_cell_volume 1556.94(12)
_computing_cell_refinement 'RAPID AUTO'
_computing_data_collection 'RAPID AUTO (Rigaku, ????)'
_computing_data_reduction 'RAPID AUTO'
_computing_molecular_graphics 'CrystalStructure 4.0'
_computing_publication_material 'CrystalStructure 4.0 (Rigaku, 2010)'
_computing_structure_refinement 'CRYSTALS (Carruthers, et al., 1999)'
_computing_structure_solution 'DIRDIF99-PATTY (Gould, et al., 1999)'
_diffrn_ambient_temperature 93
_diffrn_detector_area_resol_mean 10.000
_diffrn_measured_fraction_theta_full 0.994
_diffrn_measured_fraction_theta_max 0.994
_diffrn_measurement_device_type 'Rigaku R-AXIS RAPID'
_diffrn_measurement_method \w
_diffrn_radiation_type 'Mo K\a'
_diffrn_radiation_wavelength 0.71075
_diffrn_reflns_av_R_equivalents 0.0321
_diffrn_reflns_limit_h_max 12
_diffrn_reflns_limit_h_min -12
_diffrn_reflns_limit_k_max 14
_diffrn_reflns_limit_k_min -14
_diffrn_reflns_limit_l_max 19
_diffrn_reflns_limit_l_min -19
_diffrn_reflns_number 24549
_diffrn_reflns_theta_full 27.45
_diffrn_reflns_theta_max 27.45
_diffrn_standards_interval_count .
_diffrn_standards_number 0
_exptl_absorpt_coefficient_mu 4.830
_exptl_absorpt_correction_T_max 0.381
_exptl_absorpt_correction_T_min 0.317
_exptl_absorpt_correction_type numerical
_exptl_absorpt_process_details 'NUMABS (Rigaku, 1999)'
_exptl_crystal_colour colorless
_exptl_crystal_density_diffrn 1.469
_exptl_crystal_density_method 'not measured'
_exptl_crystal_description prism
_exptl_crystal_F_000 696.00
_exptl_crystal_recrystallization_method 'Re-crystallisation from solvent: AcOEt, hexane'
_exptl_crystal_size_max 0.200
_exptl_crystal_size_mid 0.200
_exptl_crystal_size_min 0.200
_refine_diff_density_max 1.300
_refine_diff_density_min -1.110
_refine_ls_extinction_method none
_refine_ls_goodness_of_fit_ref 1.044
_refine_ls_hydrogen_treatment constr
_refine_ls_number_parameters 372
_refine_ls_number_reflns 7066
_refine_ls_R_factor_gt 0.0251
_refine_ls_shift/su_max 0.037
_refine_ls_structure_factor_coef Fsqd
_refine_ls_weighting_details 'w = 1/[0.0020Fo^2^ + 1.0000\s(Fo^2^)]/(4Fo^2^)'
_refine_ls_weighting_scheme calc
_refine_ls_wR_factor_ref 0.1063
_reflns_number_gt 6787
_reflns_number_total 7077
_reflns_threshold_expression F^2^>2.0\s(F^2^)
_cod_data_source_file c5cc02000j2.cif
_cod_data_source_block mh994-2
_cod_database_code 7117068

loop_
_symmetry_equiv_pos_site_id
_symmetry_equiv_pos_as_xyz
1 +X,+Y,+Z
2 -X,-Y,-Z

loop_
_atom_site_label
_atom_site_type_symbol
_atom_site_fract_x
_atom_site_fract_y
_atom_site_fract_z
_atom_site_U_iso_or_equiv
_atom_site_adp_type
_atom_site_occupancy
_atom_site_symmetry_multiplicity
_atom_site_calc_flag
_atom_site_refinement_flags
_atom_site_disorder_assembly
_atom_site_disorder_group
Au(1) Au 0.026050(10) 0.037890(10) 0.248440(10) 0.01700(6) Uani 1.0 2 d . . .
S(2) S -0.20182(11) -0.00031(11) 0.28142(8) 0.0256(3) Uani 1.0 2 d . . .
N(1) N 0.2761(3) 0.1404(3) 0.2645(2) 0.0175(7) Uani 1.0 2 d . . .
N(4) N 0.3225(4) 0.0101(3) 0.1671(2) 0.0187(8) Uani 1.0 2 d . . .
C(1) C 0.2737(5) -0.1943(4) 0.1669(3) 0.0247(10) Uani 1.0 2 d . . .
C(2) C 0.2256(5) -0.0220(4) 0.0353(3) 0.0260(10) Uani 1.0 2 d . . .
C(5) C 0.4719(4) 0.0269(4) 0.1452(3) 0.0245(10) Uani 1.0 2 d . . .
C(7) C 0.2717(4) -0.0713(4) 0.1227(3) 0.0235(10) Uani 1.0 2 d . . .
C(8) C 0.1627(4) 0.1350(4) 0.4188(3) 0.0217(9) Uani 1.0 2 d . . .
C(9) C 0.2267(5) -0.2703(5) 0.1220(4) 0.0337(12) Uani 1.0 2 d . . .
C(10) C -0.5719(6) -0.4869(5) 0.8498(3) 0.0370(12) Uani 1.0 2 d . . .
C(11) C -0.5341(5) -0.3875(4) 0.6349(3) 0.0307(11) Uani 1.0 2 d . . .
C(12) C 0.4246(4) 0.1657(4) 0.2504(3) 0.0211(9) Uani 1.0 2 d . . .
C(13) C -0.3788(5) -0.2049(5) 0.4001(3) 0.0316(11) Uani 1.0 2 d . . .
C(14) C 0.1257(5) 0.3896(4) 0.1994(3) 0.0296(10) Uani 1.0 2 d . . .
C(15) C 0.1776(5) -0.0961(5) -0.0090(3) 0.0288(11) Uani 1.0 2 d . . .
C(16) C 0.1799(5) -0.2233(5) 0.0339(4) 0.0334(12) Uani 1.0 2 d . . .
C(17) C 0.1789(4) 0.2010(4) 0.3279(3) 0.0219(9) Uani 1.0 2 d . . .
C(18) C 0.1087(4) 0.3216(4) 0.2980(3) 0.0217(9) Uani 1.0 2 d . . .
C(19) C 0.2392(5) 0.0001(4) 0.4520(3) 0.0271(10) Uani 1.0 2 d . . .
C(21) C 0.0708(5) 0.1925(5) 0.4798(3) 0.0289(11) Uani 1.0 2 d . . .
C(22) C -0.5197(5) -0.2822(5) 0.5503(3) 0.0330(12) Uani 1.0 2 d . . .
C(23) C -0.5883(8) -0.5992(6) 0.9311(4) 0.0594(18) Uani 1.0 2 d . . .
C(24) C 0.3299(6) -0.2501(4) 0.2615(3) 0.0370(12) Uani 1.0 2 d . . .
C(25) C 0.0178(5) 0.3812(4) 0.3597(3) 0.0281(11) Uani 1.0 2 d . . .
C(26) C -0.3919(5) -0.3141(4) 0.4854(3) 0.0313(11) Uani 1.0 2 d . . .
C(27) C -0.2603(5) -0.2384(5) 0.3327(3) 0.0316(11) Uani 1.0 2 d . . .
C(28) C -0.6850(6) -0.4617(5) 0.7823(4) 0.0422(14) Uani 1.0 2 d . . .
C(29) C -0.6665(5) -0.3527(5) 0.6981(3) 0.0344(12) Uani 1.0 2 d . . .
C(30) C -0.1776(5) -0.1596(4) 0.2803(3) 0.0278(10) Uani 1.0 2 d . . .
C(31) C -0.1048(6) 0.3736(7) 0.5184(5) 0.0442(16) Uani 1.0 2 d . . .
C(32) C 0.1331(7) -0.3048(6) -0.0163(5) 0.0443(16) Uani 1.0 2 d . . .
C(33) C 0.2174(5) 0.1161(5) -0.0112(3) 0.0323(12) Uani 1.0 2 d . . .
C(34) C 0.2287(5) 0.0679(5) 0.2230(3) 0.0218(10) Uani 1.0 2 d . . .
C(35) C -0.0030(5) 0.3171(4) 0.4505(3) 0.0272(10) Uani 1.0 2 d . . .
C(36) C 0.4867(5) 0.1517(4) 0.1563(3) 0.0243(10) Uani 1.0 2 d . . .
H(1) H -0.0907 -0.1825 0.2473 0.0323 Uiso 1.0 2 calc R . .
H(2) H -0.2369 -0.3349 0.3347 0.0392 Uiso 1.0 2 calc R . .
H(3) H -0.3516 -0.1339 0.4227 0.0409 Uiso 1.0 2 calc R . .
H(4) H -0.4716 -0.1749 0.3757 0.0410 Uiso 1.0 2 calc R . .
H(5) H -0.3077 -0.3266 0.5155 0.0382 Uiso 1.0 2 calc R . .
H(6) H -0.4087 -0.3796 0.4666 0.0385 Uiso 1.0 2 calc R . .
H(7) H -0.5058 -0.2139 0.5654 0.0415 Uiso 1.0 2 calc R . .
H(8) H -0.5978 -0.2609 0.5174 0.0413 Uiso 1.0 2 calc R . .
H(9) H -0.4462 -0.4031 0.6630 0.0387 Uiso 1.0 2 calc R . .
H(10) H -0.5522 -0.4521 0.6070 0.0389 Uiso 1.0 2 calc R . .
H(11) H -0.6648 -0.2805 0.7166 0.0426 Uiso 1.0 2 calc R . .
H(12) H -0.7478 -0.3365 0.6626 0.0427 Uiso 1.0 2 calc R . .
H(13) H -0.7857 -0.4380 0.8062 0.0552 Uiso 1.0 2 calc R . .
H(14) H -0.6887 -0.5320 0.7592 0.0551 Uiso 1.0 2 calc R . .
H(15) H -0.5678 -0.4146 0.8742 0.0429 Uiso 1.0 2 calc R . .
H(16) H -0.4718 -0.5196 0.8102 0.0429 Uiso 1.0 2 calc R . .
H(17) H -0.6863 -0.5772 0.9531 0.0668 Uiso 1.0 2 calc R . .
H(18) H -0.5183 -0.6122 0.9731 0.0667 Uiso 1.0 2 calc R . .
H(19) H -0.5733 -0.6902 0.9171 0.0670 Uiso 1.0 2 calc R . .
H(20) H 0.2215 -0.0213 0.5121 0.0304 Uiso 1.0 2 calc R . .
H(21) H 0.3375 -0.0083 0.4411 0.0305 Uiso 1.0 2 calc R . .
H(22) H 0.2235 -0.0483 0.4231 0.0305 Uiso 1.0 2 calc R . .
H(23) H 0.0558 0.1498 0.5387 0.0369 Uiso 1.0 2 calc R . .
H(24) H -0.0678 0.3576 0.5665 0.0587 Uiso 1.0 2 calc R . .
H(25) H -0.1918 0.3376 0.5195 0.0587 Uiso 1.0 2 calc R . .
H(26) H -0.1228 0.4626 0.5055 0.0589 Uiso 1.0 2 calc R . .
H(27) H -0.0255 0.4714 0.3405 0.0354 Uiso 1.0 2 calc R . .
H(28) H 0.0636 0.4699 0.1991 0.0328 Uiso 1.0 2 calc R . .
H(29) H 0.2256 0.3969 0.1820 0.0329 Uiso 1.0 2 calc R . .
H(30) H 0.0936 0.3519 0.1661 0.0330 Uiso 1.0 2 calc R . .
H(31) H 0.2653 -0.2278 0.3128 0.0422 Uiso 1.0 2 calc R . .
H(32) H 0.4324 -0.2338 0.2588 0.0421 Uiso 1.0 2 calc R . .
H(33) H 0.3174 -0.3408 0.2908 0.0419 Uiso 1.0 2 calc R . .
H(34) H 0.2341 -0.3560 0.1542 0.0429 Uiso 1.0 2 calc R . .
H(35) H 0.0534 -0.3362 0.0207 0.0579 Uiso 1.0 2 calc R . .
H(36) H 0.1154 -0.2772 -0.0793 0.0579 Uiso 1.0 2 calc R . .
H(37) H 0.1944 -0.3722 -0.0163 0.0579 Uiso 1.0 2 calc R . .
H(38) H 0.1572 0.1580 0.0310 0.0395 Uiso 1.0 2 calc R . .
H(39) H 0.1872 0.1180 -0.0780 0.0394 Uiso 1.0 2 calc R . .
H(40) H 0.3102 0.1420 -0.0240 0.0395 Uiso 1.0 2 calc R . .
H(41) H 0.4975 0.0222 0.0840 0.0280 Uiso 1.0 2 calc R . .
H(42) H 0.5315 -0.0358 0.1900 0.0279 Uiso 1.0 2 calc R . .
H(43) H 0.4339 0.2188 0.1187 0.0274 Uiso 1.0 2 calc R . .
H(44) H 0.5919 0.1548 0.1557 0.0275 Uiso 1.0 2 calc R . .
H(45) H 0.4156 0.2550 0.2588 0.0252 Uiso 1.0 2 calc R . .
H(46) H 0.4786 0.1020 0.2998 0.0252 Uiso 1.0 2 calc R . .
H(47) H 0.1510 -0.0768 -0.0673 0.0369 Uiso 1.0 2 calc R . .

loop_
_atom_site_aniso_label
_atom_site_aniso_U_11
_atom_site_aniso_U_22
_atom_site_aniso_U_33
_atom_site_aniso_U_12
_atom_site_aniso_U_13
_atom_site_aniso_U_23
Au(1) 0.01567(11) 0.02198(11) 0.01412(10) -0.00457(7) 0.00033(6) -0.00553(6)
S(2) 0.0167(5) 0.0398(6) 0.0211(5) -0.0087(4) 0.0006(4) -0.0070(4)
N(1) 0.0143(14) 0.0189(14) 0.0215(15) -0.0041(12) -0.0021(12) -0.0075(12)
N(4) 0.0204(15) 0.0177(14) 0.0183(15) -0.0023(12) 0.0016(12) -0.0073(12)
C(1) 0.032(2) 0.0124(16) 0.0259(19) 0.0033(15) -0.0053(16) -0.0030(14)
C(2) 0.026(2) 0.029(2) 0.0208(19) -0.0008(16) 0.0065(15) -0.0088(15)
C(5) 0.0232(19) 0.0250(19) 0.0221(19) 0.0000(15) 0.0022(15) -0.0055(15)
C(7) 0.0213(18) 0.034(2) 0.0189(18) -0.0084(16) 0.0037(15) -0.0136(16)
C(8) 0.0221(18) 0.0235(18) 0.0232(18) -0.0043(15) -0.0033(15) -0.0109(15)
C(9) 0.032(3) 0.036(3) 0.039(3) -0.0082(18) -0.0000(19) -0.019(2)
C(10) 0.046(3) 0.031(3) 0.030(3) -0.011(2) 0.004(2) -0.0008(18)
C(11) 0.036(3) 0.033(3) 0.028(2) -0.0155(18) 0.0005(18) -0.0104(17)
C(12) 0.0204(18) 0.0173(16) 0.0256(19) -0.0043(14) -0.0067(15) -0.0020(14)
C(13) 0.023(2) 0.044(3) 0.036(3) -0.0138(18) -0.0010(17) -0.0178(19)
C(14) 0.038(3) 0.0131(17) 0.031(3) 0.0015(16) -0.0087(18) 0.0041(15)
C(15) 0.0208(19) 0.049(3) 0.023(2) -0.0080(18) -0.0011(16) -0.0186(19)
C(16) 0.026(2) 0.043(3) 0.040(3) -0.0070(18) 0.0060(18) -0.029(2)
C(17) 0.0206(18) 0.032(2) 0.0201(18) -0.0105(15) 0.0024(14) -0.0154(15)
C(18) 0.0247(18) 0.0179(17) 0.0233(18) -0.0049(14) -0.0047(15) -0.0045(14)
C(19) 0.036(3) 0.0178(18) 0.022(2) 0.0016(16) -0.0058(18) 0.0006(15)
C(21) 0.029(2) 0.041(3) 0.022(2) -0.0111(18) 0.0012(16) -0.0147(17)
C(22) 0.027(2) 0.048(3) 0.029(3) -0.0175(19) -0.0032(17) -0.0089(19)
C(23) 0.066(4) 0.059(4) 0.043(3) -0.017(3) 0.026(3) -0.003(3)
C(24) 0.060(3) 0.021(2) 0.024(2) 0.001(2) -0.011(2) 0.0020(16)
C(25) 0.0236(19) 0.028(2) 0.037(3) -0.0045(16) -0.0028(17) -0.0151(17)
C(26) 0.033(3) 0.031(3) 0.032(3) -0.0094(18) -0.0045(18) -0.0071(17)
C(27) 0.036(3) 0.031(3) 0.032(3) -0.0096(18) -0.0029(18) -0.0117(17)
C(28) 0.048(3) 0.050(3) 0.040(3) -0.033(3) 0.017(3) -0.022(3)
C(29) 0.028(3) 0.045(3) 0.033(3) -0.0145(19) -0.0055(18) -0.0077(19)
C(30) 0.029(2) 0.026(2) 0.026(2) 0.0005(16) -0.0082(17) -0.0032(16)
C(31) 0.031(3) 0.068(4) 0.048(4) -0.012(3) 0.009(3) -0.043(3)
C(32) 0.043(3) 0.050(4) 0.052(4) 0.001(3) -0.015(3) -0.036(3)
C(33) 0.034(3) 0.036(3) 0.028(3) -0.0114(19) 0.0013(18) -0.0090(18)
C(34) 0.0171(18) 0.036(3) 0.0137(17) -0.0083(16) 0.0034(14) -0.0090(16)
C(35) 0.0220(19) 0.027(2) 0.038(3) -0.0027(16) 0.0006(17) -0.0205(18)
C(36) 0.0203(18) 0.0182(18) 0.031(2) -0.0030(14) 0.0014(16) -0.0019(15)

loop_
_atom_type_symbol
_atom_type_description
_atom_type_scat_dispersion_real
_atom_type_scat_dispersion_imag
_atom_type_scat_source
C C 0.0033 0.0016
;
International Tables for Crystallography
(1992, Vol. C, Tables 4.2.6.8 and 6.1.1.4)
;
H H 0.0000 0.0000
;
International Tables for Crystallography
(1992, Vol. C, Table 6.1.1.4)
;
Au Au -2.0133 8.8022
;
International Tables for Crystallography
(1992, Vol. C, Tables 4.2.6.8 and 6.1.1.4)
;
N N 0.0061 0.0033
;
International Tables for Crystallography
(1992, Vol. C, Tables 4.2.6.8 and 6.1.1.4)
;
S S 0.1246 0.1234
;
International Tables for Crystallography
(1992, Vol. C, Tables 4.2.6.8 and 6.1.1.4)
;

loop_
_geom_angle_atom_site_label_1
_geom_angle_atom_site_label_2
_geom_angle_atom_site_label_3
_geom_angle
_geom_angle_publ_flag
_geom_angle_site_symmetry_1
_geom_angle_site_symmetry_2
_geom_angle_site_symmetry_3
S(2) Au(1) C(34) 178.26(11) yes . . .
Au(1) S(2) C(30) 102.21(15) yes . . .
C(12) N(1) C(17) 116.2(4) yes . . .
C(12) N(1) C(34) 124.4(4) yes . . .
C(17) N(1) C(34) 119.4(4) yes . . .
C(5) N(4) C(7) 117.7(3) yes . . .
C(5) N(4) C(34) 124.2(4) yes . . .
C(7) N(4) C(34) 118.1(4) yes . . .
C(7) C(1) C(9) 118.4(4) yes . . .
C(7) C(1) C(24) 122.0(5) yes . . .
C(9) C(1) C(24) 119.6(4) yes . . .
C(7) C(2) C(15) 120.1(4) yes . . .
C(7) C(2) C(33) 121.3(5) yes . . .
C(15) C(2) C(33) 118.5(4) yes . . .
N(4) C(5) C(36) 110.1(3) yes . . .
N(4) C(7) C(1) 119.7(4) yes . . .
N(4) C(7) C(2) 118.4(4) yes . . .
C(1) C(7) C(2) 121.8(5) yes . . .
C(17) C(8) C(19) 121.8(4) yes . . .
C(17) C(8) C(21) 118.8(4) yes . . .
C(19) C(8) C(21) 119.4(4) yes . . .
C(1) C(9) C(16) 121.1(5) yes . . .
C(23) C(10) C(28) 112.4(5) yes . . .
C(22) C(11) C(29) 111.6(4) yes . . .
N(1) C(12) C(36) 108.9(4) yes . . .
C(26) C(13) C(27) 112.6(4) yes . . .
C(2) C(15) C(16) 119.6(4) yes . . .
C(9) C(16) C(15) 119.0(5) yes . . .
C(9) C(16) C(32) 121.6(5) yes . . .
C(15) C(16) C(32) 119.4(5) yes . . .
N(1) C(17) C(8) 118.5(3) yes . . .
N(1) C(17) C(18) 119.8(4) yes . . .
C(8) C(17) C(18) 121.8(4) yes . . .
C(14) C(18) C(17) 120.6(4) yes . . .
C(14) C(18) C(25) 119.6(3) yes . . .
C(17) C(18) C(25) 119.8(4) yes . . .
C(8) C(21) C(35) 120.5(4) yes . . .
C(11) C(22) C(26) 113.1(4) yes . . .
C(18) C(25) C(35) 119.9(4) yes . . .
C(13) C(26) C(22) 112.1(4) yes . . .
C(13) C(27) C(30) 125.1(5) yes . . .
C(10) C(28) C(29) 113.1(5) yes . . .
C(11) C(29) C(28) 111.7(4) yes . . .
S(2) C(30) C(27) 123.5(4) yes . . .
Au(1) C(34) N(1) 121.1(3) yes . . .
Au(1) C(34) N(4) 121.0(4) yes . . .
N(1) C(34) N(4) 117.8(4) yes . . .
C(21) C(35) C(25) 119.3(4) yes . . .
C(21) C(35) C(31) 118.4(4) yes . . .
C(25) C(35) C(31) 122.3(4) yes . . .
C(5) C(36) C(12) 109.3(4) yes . . .
N(4) C(5) H(41) 107.948 no . . .
N(4) C(5) H(42) 108.476 no . . .
C(36) C(5) H(41) 109.827 no . . .
C(36) C(5) H(42) 106.226 no . . .
H(41) C(5) H(42) 114.257 no . . .
C(1) C(9) H(34) 115.452 no . . .
C(16) C(9) H(34) 123.391 no . . .
C(23) C(10) H(15) 108.521 no . . .
C(23) C(10) H(16) 104.450 no . . .
C(28) C(10) H(15) 114.342 no . . .
C(28) C(10) H(16) 102.753 no . . .
H(15) C(10) H(16) 113.937 no . . .
C(22) C(11) H(9) 104.801 no . . .
C(22) C(11) H(10) 100.743 no . . .
C(29) C(11) H(9) 113.203 no . . .
C(29) C(11) H(10) 108.144 no . . .
H(9) C(11) H(10) 117.632 no . . .
N(1) C(12) H(45) 105.604 no . . .
N(1) C(12) H(46) 105.548 no . . .
C(36) C(12) H(45) 113.327 no . . .
C(36) C(12) H(46) 111.528 no . . .
H(45) C(12) H(46) 111.414 no . . .
C(26) C(13) H(3) 107.001 no . . .
C(26) C(13) H(4) 108.294 no . . .
C(27) C(13) H(3) 105.720 no . . .
C(27) C(13) H(4) 114.633 no . . .
H(3) C(13) H(4) 108.236 no . . .
C(18) C(14) H(28) 101.809 no . . .
C(18) C(14) H(29) 110.025 no . . .
C(18) C(14) H(30) 109.466 no . . .
H(28) C(14) H(29) 112.407 no . . .
H(28) C(14) H(30) 110.144 no . . .
H(29) C(14) H(30) 112.457 no . . .
C(2) C(15) H(47) 128.496 no . . .
C(16) C(15) H(47) 111.594 no . . .
C(8) C(19) H(20) 107.220 no . . .
C(8) C(19) H(21) 112.125 no . . .
C(8) C(19) H(22) 114.166 no . . .
H(20) C(19) H(21) 106.529 no . . .
H(20) C(19) H(22) 116.226 no . . .
H(21) C(19) H(22) 100.268 no . . .
C(8) C(21) H(23) 119.993 no . . .
C(35) C(21) H(23) 119.528 no . . .
C(11) C(22) H(7) 111.188 no . . .
C(11) C(22) H(8) 112.118 no . . .
C(26) C(22) H(7) 105.030 no . . .
C(26) C(22) H(8) 106.517 no . . .
H(7) C(22) H(8) 108.547 no . . .
C(10) C(23) H(17) 101.890 no . . .
C(10) C(23) H(18) 111.171 no . . .
C(10) C(23) H(19) 117.961 no . . .
H(17) C(23) H(18) 116.743 no . . .
H(17) C(23) H(19) 108.098 no . . .
H(18) C(23) H(19) 101.664 no . . .
C(1) C(24) H(31) 115.393 no . . .
C(1) C(24) H(32) 108.272 no . . .
C(1) C(24) H(33) 115.297 no . . .
H(31) C(24) H(32) 115.161 no . . .
H(31) C(24) H(33) 86.318 no . . .
H(32) C(24) H(33) 115.350 no . . .
C(18) C(25) H(27) 120.516 no . . .
C(35) C(25) H(27) 119.358 no . . .
C(13) C(26) H(5) 105.358 no . . .
C(13) C(26) H(6) 108.383 no . . .
C(22) C(26) H(5) 108.521 no . . .
C(22) C(26) H(6) 105.434 no . . .
H(5) C(26) H(6) 117.216 no . . .
C(13) C(27) H(2) 113.198 no . . .
C(30) C(27) H(2) 121.338 no . . .
C(10) C(28) H(13) 115.955 no . . .
C(10) C(28) H(14) 113.938 no . . .
C(29) C(28) H(13) 103.325 no . . .
C(29) C(28) H(14) 106.699 no . . .
H(13) C(28) H(14) 102.567 no . . .
C(11) C(29) H(11) 112.251 no . . .
C(11) C(29) H(12) 106.169 no . . .
C(28) C(29) H(11) 110.494 no . . .
C(28) C(29) H(12) 107.963 no . . .
H(11) C(29) H(12) 108.029 no . . .
S(2) C(30) H(1) 109.617 no . . .
C(27) C(30) H(1) 125.967 no . . .
C(35) C(31) H(24) 109.437 no . . .
C(35) C(31) H(25) 102.513 no . . .
C(35) C(31) H(26) 115.504 no . . .
H(24) C(31) H(25) 116.481 no . . .
H(24) C(31) H(26) 99.619 no . . .
H(25) C(31) H(26) 113.838 no . . .
C(16) C(32) H(35) 106.055 no . . .
C(16) C(32) H(36) 122.078 no . . .
C(16) C(32) H(37) 112.449 no . . .
H(35) C(32) H(36) 111.922 no . . .
H(35) C(32) H(37) 101.860 no . . .
H(36) C(32) H(37) 100.734 no . . .
C(2) C(33) H(38) 103.937 no . . .
C(2) C(33) H(39) 100.368 no . . .
C(2) C(33) H(40) 113.879 no . . .
H(38) C(33) H(39) 123.684 no . . .
H(38) C(33) H(40) 111.091 no . . .
H(39) C(33) H(40) 103.754 no . . .
C(5) C(36) H(43) 114.775 no . . .
C(5) C(36) H(44) 109.634 no . . .
C(12) C(36) H(43) 102.294 no . . .
C(12) C(36) H(44) 104.547 no . . .
H(43) C(36) H(44) 115.338 no . . .

loop_
_geom_bond_atom_site_label_1
_geom_bond_atom_site_label_2
_geom_bond_distance
_geom_bond_publ_flag
_geom_bond_site_symmetry_1
_geom_bond_site_symmetry_2
Au(1) S(2) 2.2883(12) yes . .
Au(1) C(34) 2.018(5) yes . .
S(2) C(30) 1.774(5) yes . .
N(1) C(12) 1.491(5) yes . .
N(1) C(17) 1.457(5) yes . .
N(1) C(34) 1.335(7) yes . .
N(4) C(5) 1.472(6) yes . .
N(4) C(7) 1.463(7) yes . .
N(4) C(34) 1.345(6) yes . .
C(1) C(7) 1.378(6) yes . .
C(1) C(9) 1.400(8) yes . .
C(1) C(24) 1.529(6) yes . .
C(2) C(7) 1.389(6) yes . .
C(2) C(15) 1.381(8) yes . .
C(2) C(33) 1.530(6) yes . .
C(5) C(36) 1.503(7) yes . .
C(8) C(17) 1.397(5) yes . .
C(8) C(19) 1.532(5) yes . .
C(8) C(21) 1.390(6) yes . .
C(9) C(16) 1.399(7) yes . .
C(10) C(23) 1.546(7) yes . .
C(10) C(28) 1.520(8) yes . .
C(11) C(22) 1.525(6) yes . .
C(11) C(29) 1.542(7) yes . .
C(12) C(36) 1.515(6) yes . .
C(13) C(26) 1.555(6) yes . .
C(13) C(27) 1.490(7) yes . .
C(14) C(18) 1.504(6) yes . .
C(15) C(16) 1.415(7) yes . .
C(16) C(32) 1.504(10) yes . .
C(17) C(18) 1.376(5) yes . .
C(18) C(25) 1.405(6) yes . .
C(21) C(35) 1.421(6) yes . .
C(22) C(26) 1.518(7) yes . .
C(25) C(35) 1.395(6) yes . .
C(27) C(30) 1.354(7) yes . .
C(28) C(29) 1.553(7) yes . .
C(31) C(35) 1.504(8) yes . .
C(5) H(41) 0.944 no . .
C(5) H(42) 0.986 no . .
C(9) H(34) 0.958 no . .
C(10) H(15) 0.992 no . .
C(10) H(16) 1.116 no . .
C(11) H(9) 0.956 no . .
C(11) H(10) 0.989 no . .
C(12) H(45) 1.037 no . .
C(12) H(46) 1.006 no . .
C(13) H(3) 1.043 no . .
C(13) H(4) 0.968 no . .
C(14) H(28) 0.977 no . .
C(14) H(29) 0.978 no . .
C(14) H(30) 0.860 no . .
C(15) H(47) 0.913 no . .
C(19) H(20) 0.888 no . .
C(19) H(21) 0.927 no . .
C(19) H(22) 0.832 no . .
C(21) H(23) 0.911 no . .
C(22) H(7) 0.900 no . .
C(22) H(8) 0.909 no . .
C(23) H(17) 0.962 no . .
C(23) H(18) 0.947 no . .
C(23) H(19) 1.083 no . .
C(24) H(31) 0.987 no . .
C(24) H(32) 1.032 no . .
C(24) H(33) 1.034 no . .
C(25) H(27) 0.999 no . .
C(26) H(5) 0.946 no . .
C(26) H(6) 0.911 no . .
C(27) H(2) 1.061 no . .
C(28) H(13) 0.996 no . .
C(28) H(14) 0.957 no . .
C(29) H(11) 0.935 no . .
C(29) H(12) 0.963 no . .
C(30) H(1) 0.942 no . .
C(31) H(24) 0.814 no . .
C(31) H(25) 1.001 no . .
C(31) H(26) 0.957 no . .
C(32) H(35) 0.965 no . .
C(32) H(36) 0.953 no . .
C(32) H(37) 0.860 no . .
C(33) H(38) 0.960 no . .
C(33) H(39) 1.085 no . .
C(33) H(40) 0.977 no . .
C(36) H(43) 0.920 no . .
C(36) H(44) 1.017 no . .

loop_
_geom_contact_atom_site_label_1
_geom_contact_atom_site_label_2
_geom_contact_distance
_geom_contact_publ_flag
_geom_contact_site_symmetry_1
_geom_contact_site_symmetry_2
Au(1) C(1) 3.526(4) no . .
Au(1) C(7) 3.103(4) no . .
Au(1) C(8) 3.548(5) no . .
Au(1) C(17) 3.127(5) no . .
S(2) C(13) 3.199(5) no . .
N(1) C(5) 2.797(5) no . .
N(1) C(14) 2.866(5) no . .
N(1) C(19) 2.900(5) no . .
N(4) C(12) 2.805(6) no . .
N(4) C(24) 2.914(5) no . .
N(4) C(33) 2.881(6) no . .
C(1) C(5) 3.381(7) no . .
C(1) C(15) 2.808(6) no . .
C(1) C(34) 3.227(7) no . .
C(2) C(5) 3.272(7) no . .
C(2) C(9) 2.777(6) no . .
C(2) C(34) 3.275(7) no . .
C(5) C(33) 3.437(7) no . .
C(7) C(16) 2.777(8) no . .
C(8) C(12) 3.362(5) no . .
C(8) C(25) 2.809(6) no . .
C(8) C(34) 3.219(7) no . .
C(10) C(11) 3.170(6) no . .
C(12) C(14) 3.425(5) no . .
C(12) C(18) 3.271(5) no . .
C(14) C(34) 3.503(6) no . .
C(17) C(35) 2.783(6) no . .
C(18) C(21) 2.791(6) no . .
C(18) C(34) 3.298(7) no . .
C(19) C(34) 3.377(6) no . .
C(24) C(34) 3.439(7) no . .
C(33) C(34) 3.473(7) no . .
C(34) C(36) 2.815(6) no . .
C(9) C(23) 3.557(8) no . 2_546
C(23) C(9) 3.557(8) no . 2_546
Au(1) H(1) 2.9476 no . .
Au(1) H(22) 3.2771 no . .
Au(1) H(31) 3.3776 no . .
Au(1) H(38) 3.4240 no . .
S(2) H(3) 2.7256 no . .
S(2) H(4) 3.5256 no . .
N(1) H(21) 2.8330 no . .
N(1) H(22) 2.8481 no . .
N(1) H(29) 2.8130 no . .
N(1) H(30) 2.8414 no . .
N(1) H(42) 3.1144 no . .
N(1) H(43) 2.5904 no . .
N(1) H(44) 3.2825 no . .
N(4) H(31) 3.1121 no . .
N(4) H(32) 2.7972 no . .
N(4) H(38) 2.7408 no . .
N(4) H(40) 2.9079 no . .
N(4) H(43) 2.6899 no . .
N(4) H(44) 3.3060 no . .
N(4) H(46) 3.1478 no . .
C(1) H(1) 3.5453 no . .
C(1) H(41) 3.4865 no . .
C(1) H(42) 3.4483 no . .
C(2) H(41) 2.9728 no . .
C(5) H(32) 3.0829 no . .
C(5) H(38) 3.5258 no . .
C(5) H(40) 3.0227 no . .
C(5) H(45) 3.3842 no . .
C(5) H(46) 2.7132 no . .
C(7) H(31) 2.9746 no . .
C(7) H(32) 2.7703 no . .
C(7) H(33) 3.4217 no . .
C(7) H(34) 3.2248 no . .
C(7) H(38) 2.6824 no . .
C(7) H(39) 3.3255 no . .
C(7) H(40) 2.8844 no . .
C(7) H(41) 2.5474 no . .
C(7) H(42) 2.9507 no . .
C(7) H(47) 3.2655 no . .
C(8) H(45) 3.4440 no . .
C(8) H(46) 3.3345 no . .
C(9) H(1) 3.4881 no . .
C(9) H(31) 3.1414 no . .
C(9) H(32) 3.1970 no . .
C(9) H(33) 2.6816 no . .
C(9) H(35) 2.7307 no . .
C(9) H(36) 3.3907 no . .
C(9) H(37) 2.7249 no . .
C(9) H(47) 3.1931 no . .
C(10) H(9) 2.9427 no . .
C(10) H(10) 3.5970 no . .
C(10) H(11) 2.7336 no . .
C(10) H(12) 3.3658 no . .
C(11) H(5) 2.7372 no . .
C(11) H(6) 2.6781 no . .
C(11) H(13) 3.3450 no . .
C(11) H(14) 2.6773 no . .
C(11) H(15) 3.5518 no . .
C(11) H(16) 2.7662 no . .
C(12) H(21) 3.1803 no . .
C(12) H(29) 2.9258 no . .
C(12) H(41) 3.2793 no . .
C(12) H(42) 2.6404 no . .
C(13) H(1) 3.3921 no . .
C(13) H(7) 2.6399 no . .
C(13) H(8) 2.6532 no . .
C(14) H(27) 2.6955 no . .
C(14) H(43) 3.4522 no . .
C(14) H(45) 3.0018 no . .
C(15) H(34) 3.3135 no . .
C(15) H(35) 3.0999 no . .
C(15) H(36) 2.7423 no . .
C(15) H(37) 3.1265 no . .
C(15) H(38) 3.0553 no . .
C(15) H(39) 2.3958 no . .
C(15) H(40) 3.1622 no . .
C(17) H(20) 3.2469 no . .
C(17) H(21) 2.8134 no . .
C(17) H(22) 2.7878 no . .
C(17) H(23) 3.2236 no . .
C(17) H(27) 3.3077 no . .
C(17) H(28) 3.2188 no . .
C(17) H(29) 2.7677 no . .
C(17) H(30) 2.7169 no . .
C(17) H(45) 2.5093 no . .
C(17) H(46) 2.8811 no . .
C(18) H(45) 2.9088 no . .
C(19) H(23) 2.6530 no . .
C(19) H(46) 3.2205 no . .
C(21) H(20) 2.5064 no . .
C(21) H(21) 3.1532 no . .
C(21) H(22) 3.0910 no . .
C(21) H(24) 2.6072 no . .
C(21) H(25) 2.7945 no . .
C(21) H(26) 3.3173 no . .
C(21) H(27) 3.3314 no . .
C(22) H(3) 2.8028 no . .
C(22) H(4) 2.6451 no . .
C(22) H(11) 2.7349 no . .
C(22) H(12) 2.6805 no . .
C(23) H(13) 2.8587 no . .
C(23) H(14) 2.7625 no . .
C(24) H(34) 2.6092 no . .
C(24) H(42) 3.3015 no . .
C(25) H(23) 3.2488 no . .
C(25) H(24) 3.1077 no . .
C(25) H(25) 2.9629 no . .
C(25) H(26) 2.7177 no . .
C(25) H(28) 2.4115 no . .
C(25) H(29) 3.1414 no . .
C(25) H(30) 3.0308 no . .
C(26) H(2) 2.6099 no . .
C(26) H(9) 2.6527 no . .
C(26) H(10) 2.6509 no . .
C(27) H(5) 2.7160 no . .
C(27) H(6) 2.6978 no . .
C(28) H(9) 2.8234 no . .
C(28) H(10) 2.7951 no . .
C(28) H(17) 2.5867 no . .
C(28) H(18) 3.3654 no . .
C(28) H(19) 2.9443 no . .
C(29) H(7) 2.7427 no . .
C(29) H(8) 2.7252 no . .
C(29) H(15) 2.8177 no . .
C(29) H(16) 2.7577 no . .
C(30) H(3) 2.6052 no . .
C(30) H(4) 3.0262 no . .
C(31) H(23) 2.6390 no . .
C(31) H(27) 2.7231 no . .
C(32) H(34) 2.7578 no . .
C(32) H(47) 2.5318 no . .
C(33) H(41) 3.0705 no . .
C(33) H(43) 3.5795 no . .
C(33) H(47) 2.7574 no . .
C(34) H(21) 3.4424 no . .
C(34) H(22) 2.9857 no . .
C(34) H(30) 3.1394 no . .
C(34) H(31) 3.2323 no . .
C(34) H(32) 3.5035 no . .
C(34) H(38) 2.9495 no . .
C(34) H(41) 3.1679 no . .
C(34) H(42) 2.9296 no . .
C(34) H(43) 2.9233 no . .
C(34) H(45) 3.2334 no . .
C(34) H(46) 2.9320 no . .
C(36) H(29) 3.3970 no . .
C(36) H(40) 3.4356 no . .
H(1) H(2) 2.4652 no . .
H(1) H(3) 3.4946 no . .
H(1) H(31) 3.5753 no . .
H(2) H(3) 2.8895 no . .
H(2) H(4) 2.6964 no . .
H(2) H(5) 2.7718 no . .
H(2) H(6) 2.4497 no . .
H(3) H(5) 2.2577 no . .
H(3) H(6) 2.8420 no . .
H(3) H(7) 2.5425 no . .
H(3) H(8) 3.0390 no . .
H(4) H(5) 2.7846 no . .
H(4) H(6) 2.3675 no . .
H(4) H(7) 2.7913 no . .
H(4) H(8) 2.4117 no . .
H(5) H(7) 2.2228 no . .
H(5) H(8) 2.7257 no . .
H(5) H(9) 2.5056 no . .
H(5) H(10) 3.0041 no . .
H(6) H(7) 2.6514 no . .
H(6) H(8) 2.2050 no . .
H(6) H(9) 2.9134 no . .
H(6) H(10) 2.4422 no . .
H(7) H(9) 2.2721 no . .
H(7) H(10) 2.7241 no . .
H(7) H(11) 2.6270 no . .
H(7) H(12) 2.9916 no . .
H(8) H(9) 2.7531 no . .
H(8) H(10) 2.2251 no . .
H(8) H(11) 2.9792 no . .
H(8) H(12) 2.5363 no . .
H(9) H(11) 2.4357 no . .
H(9) H(12) 2.8349 no . .
H(9) H(14) 3.0270 no . .
H(9) H(15) 3.2576 no . .
H(9) H(16) 2.2975 no . .
H(10) H(11) 2.8418 no . .
H(10) H(12) 2.2585 no . .
H(10) H(13) 3.5559 no . .
H(10) H(14) 2.5599 no . .
H(10) H(16) 3.1390 no . .
H(11) H(13) 2.3654 no . .
H(11) H(14) 2.8031 no . .
H(11) H(15) 2.6431 no . .
H(11) H(16) 3.0546 no . .
H(12) H(13) 2.2129 no . .
H(12) H(14) 2.3169 no . .
H(13) H(15) 2.5352 no . .
H(13) H(16) 2.9633 no . .
H(13) H(17) 2.5405 no . .
H(13) H(19) 3.3258 no . .
H(14) H(15) 2.9211 no . .
H(14) H(16) 2.3529 no . .
H(14) H(17) 2.8610 no . .
H(14) H(19) 2.7919 no . .
H(15) H(17) 2.3494 no . .
H(15) H(18) 2.3406 no . .
H(15) H(19) 3.0286 no . .
H(16) H(17) 2.8471 no . .
H(16) H(18) 2.4520 no . .
H(16) H(19) 2.4683 no . .
H(20) H(23) 2.3229 no . .
H(21) H(23) 3.3262 no . .
H(21) H(46) 2.5701 no . .
H(22) H(23) 3.2462 no . .
H(22) H(31) 2.8939 no . .
H(22) H(46) 3.3706 no . .
H(23) H(24) 2.5180 no . .
H(23) H(25) 2.8249 no . .
H(23) H(26) 3.5315 no . .
H(24) H(27) 3.3487 no . .
H(25) H(27) 3.1701 no . .
H(26) H(27) 2.5508 no . .
H(27) H(28) 2.2173 no . .
H(27) H(29) 3.3293 no . .
H(27) H(30) 3.2618 no . .
H(29) H(43) 2.7976 no . .
H(29) H(45) 2.3650 no . .
H(30) H(38) 3.2995 no . .
H(30) H(43) 3.3712 no . .
H(30) H(45) 3.4064 no . .
H(31) H(34) 3.1948 no . .
H(32) H(34) 3.3292 no . .
H(32) H(41) 3.4936 no . .
H(32) H(42) 2.5415 no . .
H(33) H(34) 2.3766 no . .
H(34) H(35) 2.7675 no . .
H(34) H(37) 2.7250 no . .
H(35) H(47) 3.1781 no . .
H(36) H(47) 2.4198 no . .
H(37) H(47) 3.1795 no . .
H(38) H(41) 3.4040 no . .
H(38) H(43) 3.3826 no . .
H(38) H(47) 3.3867 no . .
H(39) H(47) 2.2668 no . .
H(40) H(41) 2.5156 no . .
H(40) H(43) 2.9899 no . .
H(40) H(47) 3.4072 no . .
H(41) H(43) 2.3590 no . .
H(41) H(44) 2.4361 no . .
H(41) H(46) 3.5986 no . .
H(42) H(43) 2.8034 no . .
H(42) H(44) 2.2657 no . .
H(42) H(46) 2.5084 no . .
H(43) H(45) 2.2527 no . .
H(43) H(46) 2.7727 no . .
H(44) H(45) 2.4634 no . .
H(44) H(46) 2.3121 no . .
Au(1) H(23) 3.4796 no . 2_556
Au(1) H(36) 3.3919 no . 2_555
Au(1) H(47) 3.3005 no . 2_555
S(2) H(11) 3.1747 no . 2_456
S(2) H(20) 3.1921 no . 2_556
S(2) H(23) 3.1411 no . 2_556
S(2) H(42) 3.2033 no . 1_455
S(2) H(44) 2.8984 no . 1_455
S(2) H(46) 3.0484 no . 1_455
S(2) H(47) 3.1481 no . 2_555
C(1) H(16) 3.3491 no . 2_546
C(1) H(19) 3.1599 no . 2_546
C(2) H(41) 3.0261 no . 2_655
C(2) H(47) 3.5640 no . 2_555
C(5) H(39) 3.4962 no . 2_655
C(5) H(40) 3.2586 no . 2_655
C(8) H(3) 3.1888 no . 2_556
C(8) H(5) 3.2229 no . 2_556
C(9) H(16) 3.0390 no . 2_546
C(9) H(18) 3.1814 no . 2_546
C(9) H(19) 3.2631 no . 2_546
C(9) H(28) 3.4877 no . 1_545
C(10) H(18) 3.4397 no . 2_447
C(10) H(34) 3.3566 no . 2_546
C(10) H(37) 3.1428 no . 1_456
C(10) H(45) 3.2652 no . 2_556
C(11) H(6) 3.5456 no . 2_446
C(11) H(33) 3.3400 no . 2_546
C(11) H(45) 2.9330 no . 2_556
C(12) H(7) 3.2063 no . 2_556
C(12) H(9) 3.3393 no . 2_556
C(12) H(11) 3.0258 no . 2_556
C(12) H(15) 3.4108 no . 2_556
C(13) H(21) 3.2417 no . 1_455
C(13) H(23) 3.5655 no . 2_556
C(13) H(32) 3.0991 no . 1_455
C(13) H(42) 3.3815 no . 1_455
C(13) H(46) 3.4707 no . 1_455
C(14) H(13) 3.2022 no . 2_456
C(14) H(34) 3.1486 no . 1_565
C(14) H(35) 3.5624 no . 1_565
C(15) H(38) 3.5036 no . 2_555
C(15) H(41) 3.3833 no . 2_655
C(15) H(44) 3.0392 no . 2_655
C(15) H(47) 3.5778 no . 2_555
C(16) H(18) 3.3919 no . 2_546
C(16) H(38) 3.3771 no . 2_555
C(16) H(39) 3.5141 no . 2_555
C(16) H(44) 3.4202 no . 2_655
C(17) H(5) 3.5295 no . 2_556
C(18) H(12) 3.4177 no . 2_456
C(18) H(13) 3.5059 no . 2_456
C(19) H(3) 3.1299 no . 2_556
C(19) H(4) 3.3251 no . 1_655
C(19) H(7) 3.3505 no . 1_655
C(19) H(8) 3.0150 no . 1_655
C(19) H(23) 3.5669 no . 2_556
C(21) H(3) 3.1052 no . 2_556
C(21) H(5) 3.0057 no . 2_556
C(21) H(22) 3.5327 no . 2_556
C(22) H(20) 3.4082 no . 1_455
C(22) H(21) 3.2182 no . 1_455
C(22) H(22) 3.5513 no . 1_455
C(22) H(25) 3.3175 no . 2_456
C(22) H(45) 3.2932 no . 2_556
C(22) H(46) 3.5355 no . 2_556
C(23) H(15) 3.5343 no . 2_447
C(23) H(18) 3.4815 no . 2_447
C(23) H(34) 3.4674 no . 2_546
C(23) H(37) 3.1613 no . 1_456
C(23) H(40) 3.1623 no . 1_446
C(23) H(43) 3.0566 no . 1_446
C(24) H(4) 3.1070 no . 1_655
C(24) H(16) 3.0746 no . 2_546
C(24) H(19) 3.4643 no . 2_546
C(24) H(24) 3.5567 no . 2_556
C(24) H(25) 3.4019 no . 2_556
C(25) H(2) 3.5700 no . 1_565
C(25) H(5) 3.4230 no . 2_556
C(25) H(12) 2.8192 no . 2_456
C(25) H(13) 3.4214 no . 2_456
C(25) H(24) 3.5643 no . 2_566
C(25) H(26) 3.3924 no . 2_566
C(26) H(10) 3.4630 no . 2_446
C(26) H(26) 3.1947 no . 1_545
C(27) H(14) 3.3994 no . 2_446
C(27) H(23) 3.3913 no . 2_556
C(27) H(24) 3.5267 no . 2_556
C(27) H(27) 3.5554 no . 1_545
C(27) H(32) 3.2718 no . 1_455
C(27) H(42) 3.2448 no . 1_455
C(28) H(2) 3.4965 no . 2_446
C(28) H(27) 3.5720 no . 2_456
C(28) H(36) 3.4734 no . 1_456
C(28) H(37) 3.4625 no . 1_456
C(29) H(45) 3.0579 no . 2_556
C(30) H(23) 3.1582 no . 2_556
C(30) H(24) 3.5265 no . 2_556
C(30) H(39) 2.9999 no . 2_555
C(30) H(42) 3.1559 no . 1_455
C(31) H(5) 3.5323 no . 1_565
C(31) H(6) 3.5969 no . 1_565
C(31) H(8) 3.5160 no . 2_456
C(31) H(12) 3.4045 no . 2_456
C(31) H(26) 3.0833 no . 2_566
C(31) H(27) 3.5777 no . 2_566
C(31) H(31) 3.0941 no . 2_556
C(31) H(33) 3.3172 no . 2_556
C(32) H(13) 3.3567 no . 1_654
C(32) H(15) 3.3086 no . 1_654
C(32) H(17) 3.3213 no . 1_654
C(32) H(30) 3.5463 no . 2_555
C(32) H(38) 2.9314 no . 2_555
C(33) H(19) 3.1780 no . 1_664
C(33) H(35) 3.1886 no . 2_555
C(33) H(41) 3.0841 no . 2_655
C(33) H(42) 3.5728 no . 2_655
C(35) H(5) 3.1189 no . 2_556
C(35) H(12) 3.0560 no . 2_456
C(35) H(26) 3.2365 no . 2_566
C(36) H(11) 3.4834 no . 2_556
C(36) H(15) 3.1396 no . 2_556
C(36) H(18) 3.3205 no . 1_664
C(36) H(47) 3.5817 no . 2_655
H(1) H(23) 3.4344 no . 2_556
H(1) H(24) 3.3398 no . 2_556
H(1) H(39) 2.7123 no . 2_555
H(1) H(47) 3.4572 no . 2_555
H(2) C(25) 3.5700 no . 1_545
H(2) C(28) 3.4965 no . 2_446
H(2) H(10) 3.3474 no . 2_446
H(2) H(14) 2.5798 no . 2_446
H(2) H(24) 3.3855 no . 2_556
H(2) H(26) 3.1252 no . 1_545
H(2) H(27) 2.6471 no . 1_545
H(2) H(32) 3.3802 no . 1_455
H(3) C(8) 3.1888 no . 2_556
H(3) C(19) 3.1299 no . 2_556
H(3) C(21) 3.1052 no . 2_556
H(3) H(20) 2.7874 no . 2_556
H(3) H(21) 3.0361 no . 1_455
H(3) H(21) 2.9659 no . 2_556
H(3) H(23) 2.9310 no . 2_556
H(3) H(46) 3.1011 no . 1_455
H(4) C(19) 3.3251 no . 1_455
H(4) C(24) 3.1070 no . 1_455
H(4) H(21) 2.6405 no . 1_455
H(4) H(22) 3.0634 no . 1_455
H(4) H(31) 3.0315 no . 1_455
H(4) H(32) 2.3964 no . 1_455
H(4) H(33) 3.5808 no . 1_455
H(4) H(42) 2.8536 no . 1_455
H(4) H(46) 3.0028 no . 1_455
H(5) C(8) 3.2229 no . 2_556
H(5) C(17) 3.5295 no . 2_556
H(5) C(21) 3.0057 no . 2_556
H(5) C(25) 3.4230 no . 2_556
H(5) C(31) 3.5323 no . 1_545
H(5) C(35) 3.1189 no . 2_556
H(5) H(23) 3.3503 no . 2_556
H(5) H(26) 2.6850 no . 1_545
H(6) C(11) 3.5456 no . 2_446
H(6) C(31) 3.5969 no . 1_545
H(6) H(6) 3.4157 no . 2_446
H(6) H(10) 2.5570 no . 2_446
H(6) H(25) 3.3925 no . 1_545
H(6) H(26) 2.9777 no . 1_545
H(6) H(32) 3.5319 no . 1_455
H(7) C(12) 3.2063 no . 2_556
H(7) C(19) 3.3505 no . 1_455
H(7) H(20) 3.0780 no . 1_455
H(7) H(21) 2.8643 no . 1_455
H(7) H(21) 3.2396 no . 2_556
H(7) H(22) 3.4920 no . 1_455
H(7) H(45) 2.8074 no . 2_556
H(7) H(46) 2.7395 no . 2_556
H(8) C(19) 3.0150 no . 1_455
H(8) C(31) 3.5160 no . 2_456
H(8) H(20) 2.8844 no . 1_455
H(8) H(21) 2.7610 no . 1_455
H(8) H(22) 2.8065 no . 1_455
H(8) H(25) 2.5343 no . 2_456
H(8) H(31) 3.4292 no . 1_455
H(9) C(12) 3.3393 no . 2_556
H(9) H(29) 3.3824 no . 2_556
H(9) H(33) 2.8429 no . 2_546
H(9) H(45) 2.3760 no . 2_556
H(9) H(46) 3.5431 no . 2_556
H(10) C(26) 3.4630 no . 2_446
H(10) H(2) 3.3474 no . 2_446
H(10) H(6) 2.5570 no . 2_446
H(10) H(25) 3.1566 no . 2_456
H(10) H(33) 3.1233 no . 2_546
H(11) S(2) 3.1747 no . 2_456
H(11) C(12) 3.0258 no . 2_556
H(11) C(36) 3.4834 no . 2_556
H(11) H(36) 3.5332 no . 1_456
H(11) H(44) 2.9135 no . 2_556
H(11) H(45) 2.5535 no . 2_556
H(11) H(46) 2.9147 no . 2_556
H(12) C(18) 3.4177 no . 2_456
H(12) C(25) 2.8192 no . 2_456
H(12) C(31) 3.4045 no . 2_456
H(12) C(35) 3.0560 no . 2_456
H(12) H(25) 2.9041 no . 2_456
H(12) H(27) 2.9215 no . 2_456
H(13) C(14) 3.2022 no . 2_456
H(13) C(18) 3.5059 no . 2_456
H(13) C(25) 3.4214 no . 2_456
H(13) C(32) 3.3567 no . 1_456
H(13) H(27) 3.1866 no . 2_456
H(13) H(28) 2.7812 no . 2_456
H(13) H(30) 2.9252 no . 2_456
H(13) H(36) 2.7849 no . 1_456
H(13) H(37) 2.9556 no . 1_456
H(14) C(27) 3.3994 no . 2_446
H(14) H(2) 2.5798 no . 2_446
H(14) H(27) 3.1639 no . 2_456
H(14) H(28) 3.5286 no . 2_456
H(14) H(32) 3.2600 no . 2_546
H(15) C(12) 3.4108 no . 2_556
H(15) C(23) 3.5343 no . 2_447
H(15) C(32) 3.3086 no . 1_456
H(15) C(36) 3.1396 no . 2_556
H(15) H(18) 2.6699 no . 2_447
H(15) H(29) 3.3240 no . 2_556
H(15) H(36) 3.1962 no . 1_456
H(15) H(37) 2.6879 no . 1_456
H(15) H(43) 2.8183 no . 2_556
H(15) H(44) 2.8214 no . 2_556
H(15) H(45) 2.8228 no . 2_556
H(16) C(1) 3.3491 no . 2_546
H(16) C(9) 3.0390 no . 2_546
H(16) C(24) 3.0746 no . 2_546
H(16) H(29) 3.0112 no . 2_556
H(16) H(32) 3.1654 no . 2_546
H(16) H(33) 2.6005 no . 2_546
H(16) H(34) 2.4591 no . 2_546
H(16) H(45) 3.0456 no . 2_556
H(17) C(32) 3.3213 no . 1_456
H(17) H(29) 3.4309 no . 1_446
H(17) H(35) 3.5634 no . 1_456
H(17) H(36) 3.4714 no . 1_456
H(17) H(37) 2.4957 no . 1_456
H(17) H(38) 3.5007 no . 1_446
H(17) H(40) 3.1141 no . 1_446
H(17) H(43) 3.0970 no . 1_446
H(18) C(9) 3.1814 no . 2_546
H(18) C(10) 3.4397 no . 2_447
H(18) C(16) 3.3919 no . 2_546
H(18) C(23) 3.4815 no . 2_447
H(18) C(36) 3.3205 no . 1_446
H(18) H(15) 2.6699 no . 2_447
H(18) H(18) 2.9638 no . 2_447
H(18) H(34) 3.1552 no . 2_546
H(18) H(37) 3.4614 no . 1_456
H(18) H(37) 3.2180 no . 2_546
H(18) H(40) 3.5079 no . 1_446
H(18) H(43) 2.5866 no . 1_446
H(18) H(44) 3.3977 no . 1_446
H(19) C(1) 3.1599 no . 2_546
H(19) C(9) 3.2631 no . 2_546
H(19) C(24) 3.4643 no . 2_546
H(19) C(33) 3.1780 no . 1_446
H(19) H(32) 3.0876 no . 2_546
H(19) H(34) 3.4059 no . 2_546
H(19) H(38) 3.4427 no . 1_446
H(19) H(39) 3.4616 no . 1_446
H(19) H(40) 2.3284 no . 1_446
H(19) H(41) 3.5662 no . 1_446
H(19) H(43) 2.9751 no . 1_446
H(20) S(2) 3.1921 no . 2_556
H(20) C(22) 3.4082 no . 1_655
H(20) H(3) 2.7874 no . 2_556
H(20) H(7) 3.0780 no . 1_655
H(20) H(8) 2.8844 no . 1_655
H(20) H(23) 3.5405 no . 2_556
H(21) C(13) 3.2417 no . 1_655
H(21) C(22) 3.2182 no . 1_655
H(21) H(3) 3.0361 no . 1_655
H(21) H(3) 2.9659 no . 2_556
H(21) H(4) 2.6405 no . 1_655
H(21) H(7) 2.8643 no . 1_655
H(21) H(7) 3.2396 no . 2_556
H(21) H(8) 2.7610 no . 1_655
H(22) C(21) 3.5327 no . 2_556
H(22) C(22) 3.5513 no . 1_655
H(22) H(4) 3.0634 no . 1_655
H(22) H(7) 3.4920 no . 1_655
H(22) H(8) 2.8065 no . 1_655
H(22) H(23) 3.0677 no . 2_556
H(22) H(25) 3.2334 no . 2_556
H(23) Au(1) 3.4796 no . 2_556
H(23) S(2) 3.1411 no . 2_556
H(23) C(13) 3.5655 no . 2_556
H(23) C(19) 3.5669 no . 2_556
H(23) C(27) 3.3913 no . 2_556
H(23) C(30) 3.1582 no . 2_556
H(23) H(1) 3.4344 no . 2_556
H(23) H(3) 2.9310 no . 2_556
H(23) H(5) 3.3503 no . 2_556
H(23) H(20) 3.5405 no . 2_556
H(23) H(22) 3.0677 no . 2_556
H(24) C(24) 3.5567 no . 2_556
H(24) C(25) 3.5643 no . 2_566
H(24) C(27) 3.5267 no . 2_556
H(24) C(30) 3.5265 no . 2_556
H(24) H(1) 3.3398 no . 2_556
H(24) H(2) 3.3855 no . 2_556
H(24) H(26) 2.9338 no . 2_566
H(24) H(27) 3.0041 no . 2_566
H(24) H(31) 2.8336 no . 2_556
H(24) H(33) 3.0276 no . 2_556
H(25) C(22) 3.3175 no . 2_456
H(25) C(24) 3.4019 no . 2_556
H(25) H(6) 3.3925 no . 1_565
H(25) H(8) 2.5343 no . 2_456
H(25) H(10) 3.1566 no . 2_456
H(25) H(12) 2.9041 no . 2_456
H(25) H(22) 3.2334 no . 2_556
H(25) H(31) 2.6122 no . 2_556
H(25) H(33) 2.9916 no . 2_556
H(26) C(25) 3.3924 no . 2_566
H(26) C(26) 3.1947 no . 1_565
H(26) C(31) 3.0833 no . 2_566
H(26) C(35) 3.2365 no . 2_566
H(26) H(2) 3.1252 no . 1_565
H(26) H(5) 2.6850 no . 1_565
H(26) H(6) 2.9777 no . 1_565
H(26) H(24) 2.9338 no . 2_566
H(26) H(26) 2.6414 no . 2_566
H(26) H(27) 3.2037 no . 2_566
H(26) H(33) 3.5229 no . 2_556
H(27) C(27) 3.5554 no . 1_565
H(27) C(28) 3.5720 no . 2_456
H(27) C(31) 3.5777 no . 2_566
H(27) H(2) 2.6471 no . 1_565
H(27) H(12) 2.9215 no . 2_456
H(27) H(13) 3.1866 no . 2_456
H(27) H(14) 3.1639 no . 2_456
H(27) H(24) 3.0041 no . 2_566
H(27) H(26) 3.2037 no . 2_566
H(28) C(9) 3.4877 no . 1_565
H(28) H(13) 2.7812 no . 2_456
H(28) H(14) 3.5286 no . 2_456
H(28) H(34) 2.7219 no . 1_565
H(28) H(35) 3.0117 no . 1_565
H(28) H(37) 3.5182 no . 1_565
H(29) H(9) 3.3824 no . 2_556
H(29) H(15) 3.3240 no . 2_556
H(29) H(16) 3.0112 no . 2_556
H(29) H(17) 3.4309 no . 1_664
H(29) H(34) 2.7359 no . 1_565
H(29) H(35) 3.5980 no . 1_565
H(29) H(37) 3.4388 no . 1_565
H(30) C(32) 3.5463 no . 2_555
H(30) H(13) 2.9252 no . 2_456
H(30) H(35) 3.3861 no . 2_555
H(30) H(36) 2.9056 no . 2_555
H(31) C(31) 3.0941 no . 2_556
H(31) H(4) 3.0315 no . 1_655
H(31) H(8) 3.4292 no . 1_655
H(31) H(24) 2.8336 no . 2_556
H(31) H(25) 2.6122 no . 2_556
H(32) C(13) 3.0991 no . 1_655
H(32) C(27) 3.2718 no . 1_655
H(32) H(2) 3.3802 no . 1_655
H(32) H(4) 2.3964 no . 1_655
H(32) H(6) 3.5319 no . 1_655
H(32) H(14) 3.2600 no . 2_546
H(32) H(16) 3.1654 no . 2_546
H(32) H(19) 3.0876 no . 2_546
H(33) C(11) 3.3400 no . 2_546
H(33) C(31) 3.3172 no . 2_556
H(33) H(4) 3.5808 no . 1_655
H(33) H(9) 2.8429 no . 2_546
H(33) H(10) 3.1233 no . 2_546
H(33) H(16) 2.6005 no . 2_546
H(33) H(24) 3.0276 no . 2_556
H(33) H(25) 2.9916 no . 2_556
H(33) H(26) 3.5229 no . 2_556
H(34) C(10) 3.3566 no . 2_546
H(34) C(14) 3.1486 no . 1_545
H(34) C(23) 3.4674 no . 2_546
H(34) H(16) 2.4591 no . 2_546
H(34) H(18) 3.1552 no . 2_546
H(34) H(19) 3.4059 no . 2_546
H(34) H(28) 2.7219 no . 1_545
H(34) H(29) 2.7359 no . 1_545
H(35) C(14) 3.5624 no . 1_545
H(35) C(33) 3.1886 no . 2_555
H(35) H(17) 3.5634 no . 1_654
H(35) H(28) 3.0117 no . 1_545
H(35) H(29) 3.5980 no . 1_545
H(35) H(30) 3.3861 no . 2_555
H(35) H(38) 2.5747 no . 2_555
H(35) H(39) 3.2268 no . 2_555
H(36) Au(1) 3.3919 no . 2_555
H(36) C(28) 3.4734 no . 1_654
H(36) H(11) 3.5332 no . 1_654
H(36) H(13) 2.7849 no . 1_654
H(36) H(15) 3.1962 no . 1_654
H(36) H(17) 3.4714 no . 1_654
H(36) H(30) 2.9056 no . 2_555
H(36) H(38) 2.7853 no . 2_555
H(36) H(44) 3.3403 no . 2_655
H(37) C(10) 3.1428 no . 1_654
H(37) C(23) 3.1613 no . 1_654
H(37) C(28) 3.4625 no . 1_654
H(37) H(13) 2.9556 no . 1_654
H(37) H(15) 2.6879 no . 1_654
H(37) H(17) 2.4957 no . 1_654
H(37) H(18) 3.4614 no . 1_654
H(37) H(18) 3.2180 no . 2_546
H(37) H(28) 3.5182 no . 1_545
H(37) H(29) 3.4388 no . 1_545
H(38) C(15) 3.5036 no . 2_555
H(38) C(16) 3.3771 no . 2_555
H(38) C(32) 2.9314 no . 2_555
H(38) H(17) 3.5007 no . 1_664
H(38) H(19) 3.4427 no . 1_664
H(38) H(35) 2.5747 no . 2_555
H(38) H(36) 2.7853 no . 2_555
H(38) H(47) 3.2216 no . 2_555
H(39) C(5) 3.4962 no . 2_655
H(39) C(16) 3.5141 no . 2_555
H(39) C(30) 2.9999 no . 2_555
H(39) H(1) 2.7123 no . 2_555
H(39) H(19) 3.4616 no . 1_664
H(39) H(35) 3.2268 no . 2_555
H(39) H(41) 3.1103 no . 2_655
H(39) H(42) 3.1113 no . 2_655
H(40) C(5) 3.2586 no . 2_655
H(40) C(23) 3.1623 no . 1_664
H(40) H(17) 3.1141 no . 1_664
H(40) H(18) 3.5079 no . 1_664
H(40) H(19) 2.3284 no . 1_664
H(40) H(41) 2.5915 no . 2_655
H(40) H(42) 3.1599 no . 2_655
H(41) C(2) 3.0261 no . 2_655
H(41) C(15) 3.3833 no . 2_655
H(41) C(33) 3.0841 no . 2_655
H(41) H(19) 3.5662 no . 1_664
H(41) H(39) 3.1103 no . 2_655
H(41) H(40) 2.5915 no . 2_655
H(41) H(41) 2.7241 no . 2_655
H(41) H(47) 3.5243 no . 2_655
H(42) S(2) 3.2033 no . 1_655
H(42) C(13) 3.3815 no . 1_655
H(42) C(27) 3.2448 no . 1_655
H(42) C(30) 3.1559 no . 1_655
H(42) C(33) 3.5728 no . 2_655
H(42) H(4) 2.8536 no . 1_655
H(42) H(39) 3.1113 no . 2_655
H(42) H(40) 3.1599 no . 2_655
H(43) C(23) 3.0566 no . 1_664
H(43) H(15) 2.8183 no . 2_556
H(43) H(17) 3.0970 no . 1_664
H(43) H(18) 2.5866 no . 1_664
H(43) H(19) 2.9751 no . 1_664
H(44) S(2) 2.8984 no . 1_655
H(44) C(15) 3.0392 no . 2_655
H(44) C(16) 3.4202 no . 2_655
H(44) H(11) 2.9135 no . 2_556
H(44) H(15) 2.8214 no . 2_556
H(44) H(18) 3.3977 no . 1_664
H(44) H(36) 3.3403 no . 2_655
H(44) H(47) 2.7480 no . 2_655
H(45) C(10) 3.2652 no . 2_556
H(45) C(11) 2.9330 no . 2_556
H(45) C(22) 3.2932 no . 2_556
H(45) C(29) 3.0579 no . 2_556
H(45) H(7) 2.8074 no . 2_556
H(45) H(9) 2.3760 no . 2_556
H(45) H(11) 2.5535 no . 2_556
H(45) H(15) 2.8228 no . 2_556
H(45) H(16) 3.0456 no . 2_556
H(46) S(2) 3.0484 no . 1_655
H(46) C(13) 3.4707 no . 1_655
H(46) C(22) 3.5355 no . 2_556
H(46) H(3) 3.1011 no . 1_655
H(46) H(4) 3.0028 no . 1_655
H(46) H(7) 2.7395 no . 2_556
H(46) H(9) 3.5431 no . 2_556
H(46) H(11) 2.9147 no . 2_556
H(47) Au(1) 3.3005 no . 2_555
H(47) S(2) 3.1481 no . 2_555
H(47) C(2) 3.5640 no . 2_555
H(47) C(15) 3.5778 no . 2_555
H(47) C(36) 3.5817 no . 2_655
H(47) H(1) 3.4572 no . 2_555
H(47) H(38) 3.2216 no . 2_555
H(47) H(41) 3.5243 no . 2_655
H(47) H(44) 2.7480 no . 2_655

loop_
_geom_torsion_atom_site_label_1
_geom_torsion_atom_site_label_2
_geom_torsion_atom_site_label_3
_geom_torsion_atom_site_label_4
_geom_torsion
_geom_torsion_publ_flag
_geom_torsion_site_symmetry_1
_geom_torsion_site_symmetry_2
_geom_torsion_site_symmetry_3
_geom_torsion_site_symmetry_4
Au(1) S(2) C(30) C(27) 149.3(3) no . . . .
C(12) N(1) C(17) C(8) -94.6(4) no . . . .
C(12) N(1) C(17) C(18) 83.7(4) no . . . .
C(17) N(1) C(12) C(36) -153.1(3) no . . . .
C(12) N(1) C(34) Au(1) 179.1(3) no . . . .
C(12) N(1) C(34) N(4) 2.5(5) no . . . .
C(34) N(1) C(12) C(36) 26.5(4) no . . . .
C(17) N(1) C(34) Au(1) -1.3(5) no . . . .
C(17) N(1) C(34) N(4) -177.9(3) no . . . .
C(34) N(1) C(17) C(8) 85.8(5) no . . . .
C(34) N(1) C(17) C(18) -95.9(5) no . . . .
C(5) N(4) C(7) C(1) 95.2(4) no . . . .
C(5) N(4) C(7) C(2) -83.3(4) no . . . .
C(7) N(4) C(5) C(36) 152.3(3) no . . . .
C(5) N(4) C(34) Au(1) -180.0(3) no . . . .
C(5) N(4) C(34) N(1) -3.4(5) no . . . .
C(34) N(4) C(5) C(36) -25.4(5) no . . . .
C(7) N(4) C(34) Au(1) 2.3(5) no . . . .
C(7) N(4) C(34) N(1) 178.9(3) no . . . .
C(34) N(4) C(7) C(1) -86.9(4) no . . . .
C(34) N(4) C(7) C(2) 94.5(4) no . . . .
C(7) C(1) C(9) C(16) 0.6(6) no . . . .
C(9) C(1) C(7) N(4) -179.0(4) no . . . .
C(9) C(1) C(7) C(2) -0.4(6) no . . . .
C(24) C(1) C(7) N(4) -1.0(6) no . . . .
C(24) C(1) C(7) C(2) 177.5(4) no . . . .
C(24) C(1) C(9) C(16) -177.5(4) no . . . .
C(7) C(2) C(15) C(16) -2.0(6) no . . . .
C(15) C(2) C(7) N(4) 179.7(4) no . . . .
C(15) C(2) C(7) C(1) 1.2(6) no . . . .
C(33) C(2) C(7) N(4) -4.4(6) no . . . .
C(33) C(2) C(7) C(1) 177.1(4) no . . . .
C(33) C(2) C(15) C(16) -178.0(4) no . . . .
N(4) C(5) C(36) C(12) 52.8(4) no . . . .
C(19) C(8) C(17) N(1) -2.5(7) no . . . .
C(19) C(8) C(17) C(18) 179.2(4) no . . . .
C(17) C(8) C(21) C(35) -1.2(7) no . . . .
C(21) C(8) C(17) N(1) 179.6(4) no . . . .
C(21) C(8) C(17) C(18) 1.3(7) no . . . .
C(19) C(8) C(21) C(35) -179.1(4) no . . . .
C(1) C(9) C(16) C(15) -1.4(7) no . . . .
C(1) C(9) C(16) C(32) 178.2(4) no . . . .
C(23) C(10) C(28) C(29) -177.6(4) no . . . .
C(22) C(11) C(29) C(28) 177.7(4) no . . . .
C(29) C(11) C(22) C(26) -178.9(4) no . . . .
N(1) C(12) C(36) C(5) -53.0(4) no . . . .
C(26) C(13) C(27) C(30) -145.1(5) no . . . .
C(27) C(13) C(26) C(22) -175.8(4) no . . . .
C(2) C(15) C(16) C(9) 2.1(6) no . . . .
C(2) C(15) C(16) C(32) -177.5(4) no . . . .
N(1) C(17) C(18) C(14) 3.1(6) no . . . .
N(1) C(17) C(18) C(25) -178.4(4) no . . . .
C(8) C(17) C(18) C(14) -178.7(4) no . . . .
C(8) C(17) C(18) C(25) -0.1(7) no . . . .
C(14) C(18) C(25) C(35) 177.4(4) no . . . .
C(17) C(18) C(25) C(35) -1.2(7) no . . . .
C(8) C(21) C(35) C(25) -0.0(7) no . . . .
C(8) C(21) C(35) C(31) 178.1(4) no . . . .
C(11) C(22) C(26) C(13) -179.5(4) no . . . .
C(18) C(25) C(35) C(21) 1.2(7) no . . . .
C(18) C(25) C(35) C(31) -176.8(4) no . . . .
C(13) C(27) C(30) S(2) -2.2(7) no . . . .
C(10) C(28) C(29) C(11) 70.2(6) no . . . .
